data_4030202
loop_
_publ_author_name
'Zhang, Lei'
'Zheng, Liyao'
'Guo, Biao'
'Hua, Ruimao'

_publ_section_title
;
 One-pot synthesis of multisubstituted 2-aminoquinolines from annulation
 of 1-aryl tetrazoles with internal alkynes via double C-H activation and
 denitrogenation.
;
_journal_issue 23
_journal_name_full 'The Journal of organic chemistry'
_journal_page_first 11541
_journal_page_last 11548
_journal_paper_doi 10.1021/jo502192b
_journal_volume 79
_journal_year 2014
_chemical_formula_moiety 'C21 H13 Cl N4'
_chemical_formula_sum 'C21 H13 Cl N4'
_chemical_formula_weight 356.80
_chemical_name_systematic
; 
 ? 
;
_space_group_IT_number 15
_symmetry_cell_setting monoclinic
_symmetry_space_group_name_Hall '-C 2yc'
_symmetry_space_group_name_H-M 'C 1 2/c 1'
_atom_sites_solution_hydrogens geom
_atom_sites_solution_primary direct
_atom_sites_solution_secondary difmap
_audit_creation_method SHELXL-97
_cell_angle_alpha 90.00
_cell_angle_beta 124.311(18)
_cell_angle_gamma 90.00
_cell_formula_units_Z 8
_cell_length_a 19.728(5)
_cell_length_b 12.427(6)
_cell_length_c 17.190(5)
_cell_measurement_reflns_used 47
_cell_measurement_temperature 295(2)
_cell_measurement_theta_max 12.49
_cell_measurement_theta_min 5.81
_cell_volume 3481(2)
_computing_cell_refinement 'XSCANS (Bruker, 1997)'
_computing_data_collection 'XSCANS (Bruker, 1997)'
_computing_data_reduction 'XSCANS (Bruker, 1997)'
_computing_molecular_graphics 'SHELXTL (Bruker, 1997)'
_computing_publication_material 'SHELXTL (Bruker, 1997)'
_computing_structure_refinement 'SHELXL-97 (Sheldrick, 1997)'
_computing_structure_solution 'SHELXS-97 (Sheldrick, 1990)'
_diffrn_ambient_temperature 295(2)
_diffrn_measured_fraction_theta_full 0.999
_diffrn_measured_fraction_theta_max 0.999
_diffrn_measurement_device_type 'Bruker P4'
_diffrn_measurement_method '\w scans'
_diffrn_radiation_monochromator graphite
_diffrn_radiation_source 'fine-focus sealed tube'
_diffrn_radiation_type MoK\a
_diffrn_radiation_wavelength 0.71073
_diffrn_reflns_av_R_equivalents 0.0469
_diffrn_reflns_av_sigmaI/netI 0.0368
_diffrn_reflns_limit_h_max 1
_diffrn_reflns_limit_h_min -23
_diffrn_reflns_limit_k_max 15
_diffrn_reflns_limit_k_min -1
_diffrn_reflns_limit_l_max 20
_diffrn_reflns_limit_l_min -17
_diffrn_reflns_number 3897
_diffrn_reflns_theta_full 25.50
_diffrn_reflns_theta_max 25.50
_diffrn_reflns_theta_min 2.06
_diffrn_standards_decay_% 0
_diffrn_standards_interval_count 97
_diffrn_standards_number 3
_exptl_absorpt_coefficient_mu 0.231
_exptl_absorpt_correction_type none
_exptl_crystal_colour colorless
_exptl_crystal_density_diffrn 1.362
_exptl_crystal_density_meas ?
_exptl_crystal_density_method 'not measured'
_exptl_crystal_description prism
_exptl_crystal_F_000 1472
_exptl_crystal_size_max 0.50
_exptl_crystal_size_mid 0.40
_exptl_crystal_size_min 0.40
_refine_diff_density_max 0.189
_refine_diff_density_min -0.302
_refine_diff_density_rms 0.054
_refine_ls_extinction_coef 0.00092(2)
_refine_ls_extinction_expression Fc^*^=kFc[1+0.001xFc^2^\l^3^/sin(2\q)]^-1/4^
_refine_ls_extinction_method SHELXL
_refine_ls_goodness_of_fit_ref 1.070
_refine_ls_hydrogen_treatment constr
_refine_ls_matrix_type full
_refine_ls_number_parameters 236
_refine_ls_number_reflns 3242
_refine_ls_number_restraints 0
_refine_ls_restrained_S_all 1.070
_refine_ls_R_factor_all 0.0779
_refine_ls_R_factor_gt 0.0463
_refine_ls_shift/su_max 0.001
_refine_ls_shift/su_mean 0.000
_refine_ls_structure_factor_coef Fsqd
_refine_ls_weighting_details 'calc w=1/[\s^2^(Fo^2^)+(0.0010P)^2^+4.5000P] where P=(Fo^2^+2Fc^2^)/3'
_refine_ls_weighting_scheme calc
_refine_ls_wR_factor_gt 0.0820
_refine_ls_wR_factor_ref 0.0956
_reflns_number_gt 2226
_reflns_number_total 3242
_reflns_threshold_expression I>2sigma(I)
_cod_data_source_file jo502192b_si_002.cif
_cod_data_source_block 3j'
_cod_depositor_comments
;
The following automatic conversions were performed:

'_symmetry_cell_setting' value 'Monoclinic' changed to 'monoclinic'
according to
/home/saulius/struct/COD-crude-data--automatic-downloads/rss-feeds/ACS/lib/dictionaries/cif_core.dic
dictionary named 'cif_core.dic' version 2.4.2 from 2011-04-26.

Automatic conversion script
Id: cif_fix_values 2935 2014-11-11 08:27:57Z andrius 

The following automatic conversions were performed:

'_exptl_crystal_density_meas' value 'none' was changed to '?' - the
value is perceived as not measured.

Automatic conversion script
Id: cif_fix_values 3008 2015-01-20 13:52:24Z robertas 

 Adding full bibliography for 4030202--4030203.cif.
;
_cod_original_sg_symbol_H-M C2/c
_cod_database_code 4030202

loop_
_symmetry_equiv_pos_as_xyz
'x, y, z'
'-x, y, -z+1/2'
'x+1/2, y+1/2, z'
'-x+1/2, y+1/2, -z+1/2'
'-x, -y, -z'
'x, -y, z-1/2'
'-x+1/2, -y+1/2, -z'
'x+1/2, -y+1/2, z-1/2'

loop_
_atom_site_label
_atom_site_type_symbol
_atom_site_fract_x
_atom_site_fract_y
_atom_site_fract_z
_atom_site_U_iso_or_equiv
_atom_site_adp_type
_atom_site_occupancy
_atom_site_symmetry_multiplicity
_atom_site_calc_flag
_atom_site_refinement_flags
Cl1 Cl 1.16053(4) 0.55938(8) 1.05049(5) 0.0854(3) Uani 1 1 d .
N1 N 0.89731(13) 0.29505(16) 0.75574(14) 0.0515(5) Uani 1 1 d .
N2 N 0.89630(16) 0.18598(17) 0.74786(17) 0.0660(6) Uani 1 1 d .
N3 N 0.82371(16) 0.16345(18) 0.67488(18) 0.0725(7) Uani 1 1 d .
N4 N 0.77724(14) 0.25218(17) 0.63473(15) 0.0618(6) Uani 1 1 d .
C1 C 0.82427(14) 0.33407(19) 0.68636(16) 0.0474(6) Uani 1 1 d .
C2 C 0.80858(14) 0.44747(18) 0.67908(16) 0.0444(5) Uani 1 1 d .
C3 C 0.87090(13) 0.51169(18) 0.74482(15) 0.0436(5) Uani 1 1 d .
C4 C 0.94845(14) 0.46649(19) 0.81992(16) 0.0457(5) Uani 1 1 d .
C5 C 0.96233(14) 0.35500(19) 0.82540(16) 0.0491(6) Uani 1 1 d .
C6 C 1.03551(16) 0.3083(2) 0.89458(18) 0.0605(7) Uani 1 1 d .
H6 H 1.0428 0.2344 0.8944 0.073 Uiso 1 1 calc R
C7 C 1.09689(16) 0.3706(3) 0.96292(19) 0.0645(8) Uani 1 1 d .
H7 H 1.1465 0.3400 1.0101 0.077 Uiso 1 1 calc R
C8 C 1.08436(15) 0.4807(2) 0.96113(17) 0.0599(7) Uani 1 1 d .
C9 C 1.01303(14) 0.5286(2) 0.89099(16) 0.0536(6) Uani 1 1 d .
H9 H 1.0075 0.6030 0.8906 0.064 Uiso 1 1 calc R
C10 C 0.72580(13) 0.48547(19) 0.60389(16) 0.0469(6) Uani 1 1 d .
C11 C 0.68889(15) 0.4513(2) 0.51209(17) 0.0542(6) Uani 1 1 d .
H11 H 0.7169 0.4051 0.4970 0.065 Uiso 1 1 calc R
C12 C 0.61104(16) 0.4848(2) 0.44288(19) 0.0654(7) Uani 1 1 d .
H12 H 0.5867 0.4616 0.3812 0.078 Uiso 1 1 calc R
C13 C 0.56928(16) 0.5524(3) 0.4647(2) 0.0726(8) Uani 1 1 d .
H13 H 0.5167 0.5754 0.4178 0.087 Uiso 1 1 calc R
C14 C 0.60494(17) 0.5862(2) 0.5553(2) 0.0717(8) Uani 1 1 d .
H14 H 0.5761 0.6315 0.5700 0.086 Uiso 1 1 calc R
C15 C 0.68286(15) 0.5539(2) 0.62506(19) 0.0569(6) Uani 1 1 d .
H15 H 0.7068 0.5779 0.6865 0.068 Uiso 1 1 calc R
C16 C 0.86274(13) 0.63115(18) 0.73853(16) 0.0447(5) Uani 1 1 d .
C17 C 0.85334(16) 0.6838(2) 0.66285(19) 0.0604(7) Uani 1 1 d .
H17 H 0.8513 0.6449 0.6153 0.072 Uiso 1 1 calc R
C18 C 0.84691(19) 0.7948(2) 0.6573(2) 0.0800(9) Uani 1 1 d .
H18 H 0.8402 0.8304 0.6058 0.096 Uiso 1 1 calc R
C19 C 0.85045(18) 0.8522(2) 0.7272(3) 0.0782(9) Uani 1 1 d .
H19 H 0.8474 0.9269 0.7239 0.094 Uiso 1 1 calc R
C20 C 0.85834(17) 0.8005(2) 0.8013(2) 0.0700(8) Uani 1 1 d .
H20 H 0.8596 0.8397 0.8482 0.084 Uiso 1 1 calc R
C21 C 0.86446(16) 0.6901(2) 0.80730(19) 0.0595(7) Uani 1 1 d .
H21 H 0.8698 0.6551 0.8583 0.071 Uiso 1 1 calc R

loop_
_atom_site_aniso_label
_atom_site_aniso_U_11
_atom_site_aniso_U_22
_atom_site_aniso_U_33
_atom_site_aniso_U_23
_atom_site_aniso_U_13
_atom_site_aniso_U_12
Cl1 0.0565(4) 0.1106(7) 0.0583(4) -0.0006(4) 0.0137(3) -0.0155(4)
N1 0.0577(12) 0.0423(11) 0.0540(12) 0.0020(10) 0.0311(11) 0.0060(10)
N2 0.0833(17) 0.0435(13) 0.0720(15) 0.0009(11) 0.0443(14) 0.0095(12)
N3 0.0878(18) 0.0502(14) 0.0752(16) -0.0039(13) 0.0433(15) 0.0045(13)
N4 0.0682(14) 0.0474(13) 0.0654(14) -0.0071(11) 0.0350(12) -0.0056(11)
C1 0.0501(14) 0.0438(13) 0.0480(13) -0.0022(11) 0.0275(12) -0.0022(11)
C2 0.0458(12) 0.0418(13) 0.0462(13) -0.0004(11) 0.0262(11) 0.0003(11)
C3 0.0444(13) 0.0421(13) 0.0447(13) 0.0012(10) 0.0253(11) 0.0006(10)
C4 0.0443(12) 0.0503(14) 0.0427(12) 0.0026(11) 0.0247(11) 0.0009(11)
C5 0.0504(14) 0.0495(14) 0.0493(13) 0.0060(12) 0.0292(12) 0.0058(12)
C6 0.0609(16) 0.0635(17) 0.0577(16) 0.0124(14) 0.0338(14) 0.0160(14)
C7 0.0501(15) 0.083(2) 0.0549(16) 0.0190(15) 0.0260(13) 0.0184(15)
C8 0.0447(14) 0.082(2) 0.0442(13) 0.0038(13) 0.0196(12) -0.0044(14)
C9 0.0473(13) 0.0579(16) 0.0499(14) 0.0014(12) 0.0239(12) -0.0036(12)
C10 0.0421(12) 0.0445(13) 0.0515(14) 0.0019(11) 0.0249(11) -0.0046(11)
C11 0.0527(14) 0.0514(15) 0.0526(14) 0.0023(12) 0.0262(12) -0.0026(12)
C12 0.0566(16) 0.0657(18) 0.0552(16) 0.0050(14) 0.0202(13) -0.0095(14)
C13 0.0433(15) 0.077(2) 0.075(2) 0.0162(17) 0.0199(15) 0.0052(15)
C14 0.0510(16) 0.072(2) 0.087(2) 0.0013(17) 0.0357(16) 0.0080(14)
C15 0.0481(14) 0.0555(15) 0.0644(16) -0.0033(13) 0.0302(13) -0.0014(12)
C16 0.0387(12) 0.0419(13) 0.0502(13) -0.0008(11) 0.0230(11) -0.0022(10)
C17 0.0670(17) 0.0530(16) 0.0626(16) 0.0070(13) 0.0374(14) 0.0019(13)
C18 0.086(2) 0.0591(19) 0.094(2) 0.0239(18) 0.050(2) 0.0036(16)
C19 0.0648(19) 0.0437(16) 0.113(3) 0.0008(18) 0.0425(19) 0.0010(14)
C20 0.0634(17) 0.0540(17) 0.089(2) -0.0169(16) 0.0408(17) -0.0028(14)
C21 0.0672(17) 0.0495(15) 0.0624(16) -0.0039(13) 0.0370(14) -0.0012(13)

loop_
_atom_type_symbol
_atom_type_description
_atom_type_scat_dispersion_real
_atom_type_scat_dispersion_imag
_atom_type_scat_source
C C 0.0033 0.0016 'International Tables Vol C Tables 4.2.6.8 and 6.1.1.4'
H H 0.0000 0.0000 'International Tables Vol C Tables 4.2.6.8 and 6.1.1.4'
N N 0.0061 0.0033 'International Tables Vol C Tables 4.2.6.8 and 6.1.1.4'
Cl Cl 0.1484 0.1585 'International Tables Vol C Tables 4.2.6.8 and 6.1.1.4'

loop_
_geom_angle_atom_site_label_1
_geom_angle_atom_site_label_2
_geom_angle_atom_site_label_3
_geom_angle
C1 N1 N2 108.9(2)
C1 N1 C5 125.8(2)
N2 N1 C5 125.3(2)
N3 N2 N1 104.9(2)
N2 N3 N4 112.4(2)
C1 N4 N3 105.5(2)
N4 C1 N1 108.3(2)
N4 C1 C2 131.4(2)
N1 C1 C2 120.3(2)
C3 C2 C1 117.0(2)
C3 C2 C10 125.0(2)
C1 C2 C10 118.0(2)
C2 C3 C4 121.2(2)
C2 C3 C16 120.8(2)
C4 C3 C16 117.9(2)
C9 C4 C5 116.0(2)
C9 C4 C3 123.3(2)
C5 C4 C3 120.7(2)
C6 C5 N1 122.1(2)
C6 C5 C4 122.9(2)
N1 C5 C4 115.1(2)
C7 C6 C5 119.8(3)
C7 C6 H6 120.1
C5 C6 H6 120.1
C6 C7 C8 118.8(2)
C6 C7 H7 120.6
C8 C7 H7 120.6
C9 C8 C7 122.0(3)
C9 C8 Cl1 119.0(2)
C7 C8 Cl1 119.0(2)
C8 C9 C4 120.4(2)
C8 C9 H9 119.8
C4 C9 H9 119.8
C11 C10 C15 118.8(2)
C11 C10 C2 120.8(2)
C15 C10 C2 120.3(2)
C12 C11 C10 120.6(3)
C12 C11 H11 119.7
C10 C11 H11 119.7
C13 C12 C11 120.1(3)
C13 C12 H12 120.0
C11 C12 H12 120.0
C14 C13 C12 119.9(3)
C14 C13 H13 120.0
C12 C13 H13 120.0
C13 C14 C15 120.6(3)
C13 C14 H14 119.7
C15 C14 H14 119.7
C14 C15 C10 120.0(3)
C14 C15 H15 120.0
C10 C15 H15 120.0
C17 C16 C21 119.1(2)
C17 C16 C3 119.7(2)
C21 C16 C3 121.3(2)
C16 C17 C18 119.9(3)
C16 C17 H17 120.1
C18 C17 H17 120.1
C19 C18 C17 120.3(3)
C19 C18 H18 119.9
C17 C18 H18 119.9
C20 C19 C18 120.1(3)
C20 C19 H19 120.0
C18 C19 H19 120.0
C19 C20 C21 120.2(3)
C19 C20 H20 119.9
C21 C20 H20 119.9
C16 C21 C20 120.5(3)
C16 C21 H21 119.7
C20 C21 H21 119.7

loop_
_geom_bond_atom_site_label_1
_geom_bond_atom_site_label_2
_geom_bond_distance
Cl1 C8 1.724(3)
N1 C1 1.340(3)
N1 N2 1.361(3)
N1 C5 1.379(3)
N2 N3 1.295(3)
N3 N4 1.349(3)
N4 C1 1.325(3)
C1 C2 1.433(3)
C2 C3 1.364(3)
C2 C10 1.477(3)
C3 C4 1.448(3)
C3 C16 1.491(3)
C4 C9 1.399(3)
C4 C5 1.405(3)
C5 C6 1.378(3)
C6 C7 1.357(4)
C6 H6 0.9300
C7 C8 1.388(4)
C7 H7 0.9300
C8 C9 1.370(3)
C9 H9 0.9300
C10 C11 1.380(3)
C10 C15 1.386(3)
C11 C12 1.374(3)
C11 H11 0.9300
C12 C13 1.368(4)
C12 H12 0.9300
C13 C14 1.365(4)
C13 H13 0.9300
C14 C15 1.372(4)
C14 H14 0.9300
C15 H15 0.9300
C16 C17 1.372(3)
C16 C21 1.375(3)
C17 C18 1.383(4)
C17 H17 0.9300
C18 C19 1.364(4)
C18 H18 0.9300
C19 C20 1.355(4)
C19 H19 0.9300
C20 C21 1.376(4)
C20 H20 0.9300
C21 H21 0.9300
